data_2220113
loop_
_publ_author_name
'Murugavel, S.'
'Kannan, P. S.'
'SubbiahPandi, A.'
'Surendiran, T.'
'Balasubramanian, S.'

_publ_section_title
;
 2,3,4,9-Tetrahydro-1<i>H</i>-carbazole
;
_journal_coeditor_code CI2708
_journal_issue 12
_journal_name_full 'Acta Crystallographica Section E'
_journal_page_first o2433
_journal_paper_doi 10.1107/S1600536808038713
_journal_volume 64
_journal_year 2008
_chemical_formula_iupac 'C12 H13 N'
_chemical_formula_moiety 'C12 H13 N'
_chemical_formula_sum 'C12 H13 N'
_chemical_formula_weight 171.23
_chemical_name_systematic
;
2,3,4,9-Tetrahydro-1<i>H</i>-carbazole
;
_space_group_IT_number 19
_symmetry_cell_setting orthorhombic
_symmetry_space_group_name_Hall 'P 2ac 2ab'
_symmetry_space_group_name_H-M 'P 21 21 21'
_atom_sites_solution_hydrogens geom
_atom_sites_solution_primary direct
_atom_sites_solution_secondary difmap
_audit_creation_method SHELXL-97
_cell_angle_alpha 90.00
_cell_angle_beta 90.00
_cell_angle_gamma 90.00
_cell_formula_units_Z 4
_cell_length_a 6.1067(4)
_cell_length_b 7.9488(5)
_cell_length_c 19.4512(12)
_cell_measurement_reflns_used 1778
_cell_measurement_temperature 293(2)
_cell_measurement_theta_max 31.12
_cell_measurement_theta_min 2.1
_cell_volume 944.18(10)
_computing_cell_refinement 'APEX2 (Bruker, 2004)'
_computing_data_collection 'APEX2 (Bruker, 2004)'
_computing_data_reduction 'SAINT (Bruker, 2004)'
_computing_molecular_graphics 'ORTEP-3 (Farrugia, 1997)'
_computing_publication_material 'SHELXL97 (Sheldrick, 2008) and PLATON (Spek, 2003)'
_computing_structure_refinement 'SHELXL97 (Sheldrick, 2008)'
_computing_structure_solution 'SHELXS97 (Sheldrick, 2008)'
_diffrn_ambient_temperature 293(2)
_diffrn_measured_fraction_theta_full 0.999
_diffrn_measured_fraction_theta_max 0.999
_diffrn_measurement_device_type 'Bruker Kappa APEXII area-detector'
_diffrn_measurement_method '\w and \f'
_diffrn_radiation_monochromator graphite
_diffrn_radiation_source 'fine-focus sealed tube'
_diffrn_radiation_type MoK\a
_diffrn_radiation_wavelength 0.71073
_diffrn_reflns_av_R_equivalents 0.0363
_diffrn_reflns_av_sigmaI/netI 0.0237
_diffrn_reflns_limit_h_max 8
_diffrn_reflns_limit_h_min -8
_diffrn_reflns_limit_k_max 11
_diffrn_reflns_limit_k_min -11
_diffrn_reflns_limit_l_max 28
_diffrn_reflns_limit_l_min -28
_diffrn_reflns_number 13269
_diffrn_reflns_theta_full 31.12
_diffrn_reflns_theta_max 31.12
_diffrn_reflns_theta_min 2.09
_diffrn_standards_number 0
_exptl_absorpt_coefficient_mu 0.070
_exptl_absorpt_correction_type none
_exptl_crystal_colour colourless
_exptl_crystal_density_diffrn 1.205
_exptl_crystal_density_method 'not measured'
_exptl_crystal_description Block
_exptl_crystal_F_000 368
_exptl_crystal_size_max 0.26
_exptl_crystal_size_mid 0.15
_exptl_crystal_size_min 0.15
_refine_diff_density_max 0.136
_refine_diff_density_min -0.201
_refine_ls_extinction_method none
_refine_ls_goodness_of_fit_ref 1.068
_refine_ls_hydrogen_treatment constr
_refine_ls_matrix_type full
_refine_ls_number_parameters 137
_refine_ls_number_reflns 1777
_refine_ls_number_restraints 15
_refine_ls_restrained_S_all 1.073
_refine_ls_R_factor_all 0.0690
_refine_ls_R_factor_gt 0.0482
_refine_ls_shift/su_max 0.001
_refine_ls_shift/su_mean 0.000
_refine_ls_structure_factor_coef Fsqd
_refine_ls_weighting_details 'calc w=1/[\s^2^(Fo^2^)+(0.0603P)^2^+0.0496P] where P=(Fo^2^+2Fc^2^)/3'
_refine_ls_weighting_scheme calc
_refine_ls_wR_factor_gt 0.1113
_refine_ls_wR_factor_ref 0.1234
_reflns_number_gt 1323
_reflns_number_total 1777
_reflns_threshold_expression I>2\s(I)
_cod_data_source_file ci2708.cif
_cod_data_source_block I
_cod_database_code 2220113
_cod_database_fobs_code 2220113

loop_
_symmetry_equiv_pos_as_xyz
'x, y, z'
'-x+1/2, -y, z+1/2'
'x+1/2, -y+1/2, -z'
'-x, y+1/2, -z+1/2'

loop_
_atom_site_type_symbol
_atom_site_label
_atom_site_fract_x
_atom_site_fract_y
_atom_site_fract_z
_atom_site_U_iso_or_equiv
_atom_site_adp_type
_atom_site_calc_flag
_atom_site_refinement_flags
_atom_site_occupancy
_atom_site_disorder_assembly
_atom_site_disorder_group
N N1 0.7448(2) 0.5987(2) 0.95685(8) 0.0547(4) Uani d . 1 . .
H H1A 0.8656 0.6513 0.9495 0.066 Uiso calc R 1 . .
C C1 0.3210(3) 0.4486(2) 1.06567(10) 0.0557(5) Uani d . 1 . .
H H1 0.1945 0.3846 1.0604 0.067 Uiso calc R 1 . .
C C2 0.3803(4) 0.5087(3) 1.12920(10) 0.0634(5) Uani d . 1 . .
H H2 0.2921 0.4854 1.1670 0.076 Uiso calc R 1 . .
C C3 0.5689(4) 0.6033(3) 1.13826(10) 0.0619(5) Uani d . 1 . .
H H3 0.6046 0.6419 1.1820 0.074 Uiso calc R 1 . .
C C4 0.7035(3) 0.6410(2) 1.08415(10) 0.0568(5) Uani d . 1 . .
H H4 0.8298 0.7045 1.0904 0.068 Uiso calc R 1 . .
C C5 0.6448(3) 0.5811(2) 1.01954(9) 0.0457(4) Uani d . 1 . .
C C6 0.4535(3) 0.4849(2) 1.00903(9) 0.0429(4) Uani d . 1 . .
C C7 0.4433(3) 0.4464(2) 0.93742(8) 0.0429(4) Uani d . 1 A .
C C8 0.6210(3) 0.5184(2) 0.90741(9) 0.0473(4) Uani d . 1 A .
C C9 0.6730(3) 0.5153(3) 0.83301(10) 0.0668(6) Uani d D 1 . .
H H9A 0.8252 0.4841 0.8267 0.080 Uiso calc PR 0.591(10) A 1
H H9B 0.6521 0.6267 0.8138 0.080 Uiso calc PR 0.591(10) A 1
H H9C 0.7893 0.4371 0.8240 0.080 Uiso d PR 0.409(10) A 2
H H9D 0.7193 0.6249 0.8182 0.080 Uiso d PR 0.409(10) A 2
C C10A 0.5287(9) 0.3918(9) 0.7958(4) 0.0674(15) Uani d PD 0.591(10) A 1
H H10A 0.5876 0.2795 0.8019 0.101 Uiso calc PR 0.591(10) A 1
H H10B 0.5318 0.4171 0.7470 0.101 Uiso calc PR 0.591(10) A 1
C C11A 0.2927(8) 0.3943(9) 0.8204(2) 0.0638(13) Uani d PD 0.591(10) A 1
H H11A 0.2083 0.3133 0.7941 0.096 Uiso calc PR 0.591(10) A 1
H H11B 0.2308 0.5049 0.8122 0.096 Uiso calc PR 0.591(10) A 1
C C10B 0.4709(17) 0.4587(13) 0.7953(5) 0.076(2) Uani d PD 0.409(10) A 2
H H10C 0.3699 0.5527 0.7924 0.114 Uiso calc PR 0.409(10) A 2
H H10D 0.5117 0.4282 0.7487 0.114 Uiso calc PR 0.409(10) A 2
C C11B 0.3543(15) 0.3125(11) 0.8276(3) 0.0651(19) Uani d PD 0.409(10) A 2
H H11C 0.2313 0.2806 0.7989 0.098 Uiso calc PR 0.409(10) A 2
H H11D 0.4534 0.2173 0.8300 0.098 Uiso calc PR 0.409(10) A 2
C C12 0.2741(3) 0.3519(3) 0.89757(10) 0.0579(5) Uani d D 1 . .
H H12A 0.1293 0.3817 0.9141 0.069 Uiso calc PR 0.591(10) A 1
H H12B 0.2943 0.2320 0.9043 0.069 Uiso calc PR 0.591(10) A 1
H H12C 0.1428 0.4179 0.8941 0.069 Uiso d PR 0.409(10) A 2
H H12D 0.2390 0.2494 0.9212 0.069 Uiso d PR 0.409(10) A 2

loop_
_atom_site_aniso_label
_atom_site_aniso_U_11
_atom_site_aniso_U_22
_atom_site_aniso_U_33
_atom_site_aniso_U_12
_atom_site_aniso_U_13
_atom_site_aniso_U_23
N1 0.0455(8) 0.0620(9) 0.0565(9) -0.0161(8) 0.0044(7) 0.0019(7)
C1 0.0518(10) 0.0556(11) 0.0597(11) -0.0079(9) 0.0078(9) 0.0039(9)
C2 0.0707(12) 0.0693(12) 0.0502(10) 0.0015(12) 0.0120(9) 0.0040(9)
C3 0.0752(13) 0.0599(11) 0.0507(11) 0.0054(11) -0.0054(10) -0.0048(9)
C4 0.0577(11) 0.0495(10) 0.0631(12) -0.0038(9) -0.0095(10) -0.0022(9)
C5 0.0447(8) 0.0402(8) 0.0522(9) -0.0020(7) -0.0005(7) 0.0042(7)
C6 0.0425(8) 0.0374(7) 0.0488(8) 0.0012(7) 0.0007(7) 0.0036(7)
C7 0.0422(8) 0.0379(8) 0.0487(9) 0.0013(7) -0.0007(7) 0.0010(7)
C8 0.0440(8) 0.0468(9) 0.0511(9) 0.0018(8) 0.0023(7) 0.0017(8)
C9 0.0601(11) 0.0876(15) 0.0526(10) -0.0017(12) 0.0084(9) 0.0054(11)
C10A 0.061(3) 0.082(4) 0.059(2) 0.010(3) 0.004(2) -0.007(3)
C11A 0.057(2) 0.076(3) 0.058(2) 0.003(2) -0.0071(18) -0.010(2)
C10B 0.084(6) 0.097(6) 0.046(3) 0.009(5) -0.008(4) -0.005(4)
C11B 0.071(4) 0.067(4) 0.057(3) 0.003(4) -0.011(3) -0.018(3)
C12 0.0515(10) 0.0590(11) 0.0632(11) -0.0084(9) -0.0038(9) -0.0028(9)

loop_
_atom_type_symbol
_atom_type_description
_atom_type_scat_dispersion_real
_atom_type_scat_dispersion_imag
_atom_type_scat_source
C C 0.0033 0.0000 'International Tables Vol C Tables 4.2.6.8 and 6.1.1.4'
H H 0.0000 0.0000 'International Tables Vol C Tables 4.2.6.8 and 6.1.1.4'
N N 0.0061 0.0000 'International Tables Vol C Tables 4.2.6.8 and 6.1.1.4'

loop_
_geom_angle_atom_site_label_1
_geom_angle_atom_site_label_2
_geom_angle_atom_site_label_3
_geom_angle
C5 N1 C8 109.19(14)
C5 N1 H1A 125.4
C8 N1 H1A 125.4
C2 C1 C6 118.99(18)
C2 C1 H1 120.5
C6 C1 H1 120.5
C1 C2 C3 121.49(19)
C1 C2 H2 119.3
C3 C2 H2 119.3
C4 C3 C2 121.30(18)
C4 C3 H3 119.3
C2 C3 H3 119.3
C3 C4 C5 117.72(18)
C3 C4 H4 121.1
C5 C4 H4 121.1
N1 C5 C4 130.84(17)
N1 C5 C6 107.17(15)
C4 C5 C6 121.99(17)
C1 C6 C5 118.50(16)
C1 C6 C7 134.42(16)
C5 C6 C7 107.08(15)
C8 C7 C6 107.10(14)
C8 C7 C12 122.77(16)
C6 C7 C12 130.10(15)
C7 C8 N1 109.45(15)
C7 C8 C9 125.70(17)
N1 C8 C9 124.85(17)
C8 C9 C10B 107.8(4)
C8 C9 C10A 110.8(3)
C8 C9 H9A 109.5
C10B C9 H9A 130.4
C10A C9 H9A 109.5
C8 C9 H9B 109.5
C10B C9 H9B 88.7
C10A C9 H9B 109.5
H9A C9 H9B 108.1
C8 C9 H9C 110.3
C10B C9 H9C 109.0
C10A C9 H9C 85.6
H9B C9 H9C 128.2
C8 C9 H9D 109.9
C10B C9 H9D 111.5
C10A C9 H9D 128.3
H9A C9 H9D 84.9
H9C C9 H9D 108.3
C9 C10A C11A 113.3(5)
C9 C10A H10A 108.9
C11A C10A H10A 108.9
C9 C10A H10B 108.9
C11A C10A H10B 108.9
H10A C10A H10B 107.7
C10A C11A C12 112.0(5)
C10A C11A H11A 109.2
C12 C11A H11A 109.2
C10A C11A H11B 109.2
C12 C11A H11B 109.2
H11A C11A H11B 107.9
C11B C10B C9 114.6(7)
C11B C10B H10C 108.6
C9 C10B H10C 108.6
C11B C10B H10D 108.6
C9 C10B H10D 108.6
H10C C10B H10D 107.6
C12 C11B C10B 112.2(7)
C12 C11B H11C 109.2
C10B C11B H11C 109.2
C12 C11B H11D 109.2
C10B C11B H11D 109.2
H11C C11B H11D 107.9
C11B C12 C7 110.8(3)
C7 C12 C11A 110.1(2)
C11B C12 H12A 131.1
C7 C12 H12A 109.6
C11A C12 H12A 109.6
C11B C12 H12B 82.7
C7 C12 H12B 109.6
C11A C12 H12B 109.6
H12A C12 H12B 108.1
C11B C12 H12C 109.1
C7 C12 H12C 109.8
C11A C12 H12C 82.8
H12B C12 H12C 130.7
C11B C12 H12D 109.5
C7 C12 H12D 109.4
C11A C12 H12D 131.9
H12A C12 H12D 81.1
H12C C12 H12D 108.1

loop_
_geom_bond_atom_site_label_1
_geom_bond_atom_site_label_2
_geom_bond_distance
N1 C5 1.371(2)
N1 C8 1.379(2)
N1 H1A 0.86
C1 C2 1.374(3)
C1 C6 1.397(2)
C1 H1 0.93
C2 C3 1.387(3)
C2 H2 0.93
C3 C4 1.369(3)
C3 H3 0.93
C4 C5 1.391(3)
C4 H4 0.93
C5 C6 1.411(2)
C6 C7 1.427(2)
C7 C8 1.359(2)
C7 C12 1.494(2)
C8 C9 1.482(3)
C9 C10B 1.505(9)
C9 C10A 1.505(6)
C9 H9A 0.97
C9 H9B 0.97
C9 H9C 0.96
C9 H9D 0.96
C10A C11A 1.519(7)
C10A H10A 0.97
C10A H10B 0.97
C11A C12 1.542(5)
C11A H11A 0.97
C11A H11B 0.97
C10B C11B 1.501(10)
C10B H10C 0.97
C10B H10D 0.97
C11B C12 1.480(6)
C11B H11C 0.97
C11B H11D 0.97
C12 H12A 0.97
C12 H12B 0.97
C12 H12C 0.96
C12 H12D 0.96

loop_
_geom_hbond_atom_site_label_D
_geom_hbond_atom_site_label_H
_geom_hbond_atom_site_label_A
_geom_hbond_site_symmetry_A
_geom_hbond_distance_DH
_geom_hbond_distance_HA
_geom_hbond_distance_DA
_geom_hbond_angle_DHA
N1 H1A Cg2 3_567 0.86 2.62 3.3270(10) 140
C4 H4 Cg1 3_567 0.93 2.86 3.6450(10) 143
C12 H12B Cg2 3_457 0.97 2.83 3.577(2) 135
C12 H12D Cg2 3_457 0.96 2.72 3.577(2) 149

loop_
_geom_torsion_atom_site_label_1
_geom_torsion_atom_site_label_2
_geom_torsion_atom_site_label_3
_geom_torsion_atom_site_label_4
_geom_torsion
C6 C1 C2 C3 -0.4(3)
C1 C2 C3 C4 0.1(3)
C2 C3 C4 C5 0.0(3)
C8 N1 C5 C4 -178.92(19)
C8 N1 C5 C6 0.7(2)
C3 C4 C5 N1 179.77(19)
C3 C4 C5 C6 0.2(3)
C2 C1 C6 C5 0.6(3)
C2 C1 C6 C7 -179.34(19)
N1 C5 C6 C1 179.87(15)
C4 C5 C6 C1 -0.4(3)
N1 C5 C6 C7 -0.20(18)
C4 C5 C6 C7 179.48(17)
C1 C6 C7 C8 179.52(19)
C5 C6 C7 C8 -0.39(18)
C1 C6 C7 C12 1.6(3)
C5 C6 C7 C12 -178.35(17)
C6 C7 C8 N1 0.84(19)
C12 C7 C8 N1 178.98(16)
C6 C7 C8 C9 -177.92(18)
C12 C7 C8 C9 0.2(3)
C5 N1 C8 C7 -1.0(2)
C5 N1 C8 C9 177.78(18)
C7 C8 C9 C10B 14.1(5)
N1 C8 C9 C10B -164.5(5)
C7 C8 C9 C10A -11.7(4)
N1 C8 C9 C10A 169.7(3)
C8 C9 C10A C11A 40.6(8)
C10B C9 C10A C11A -46.8(11)
C9 C10A C11A C12 -59.6(9)
C8 C9 C10B C11B -43.8(11)
C10A C9 C10B C11B 57.5(12)
C9 C10B C11B C12 61.8(14)
C10B C11B C12 C7 -42.9(10)
C10B C11B C12 C11A 51.4(8)
C8 C7 C12 C11B 14.2(5)
C6 C7 C12 C11B -168.1(5)
C8 C7 C12 C11A -17.0(4)
C6 C7 C12 C11A 160.7(3)
C10A C11A C12 C11B -51.7(7)
C10A C11A C12 C7 45.1(7)
